data_2018181
loop_
_publ_author_name
'Lemmerer, Andreas'
'Michael, Joseph P.'

_publ_section_title
;
 Extensive hydrogen and halogen bonding, and absence of intramolecular
 hydrogen bonding between alcohol and nitro groups in a series of
 <i>endo</i>-nitronorbornanol compounds
;
_journal_coeditor_code GD3390
_journal_issue 8
_journal_name_full 'Acta Crystallographica Section C'
_journal_page_first o288
_journal_page_last o293
_journal_paper_doi 10.1107/S0108270111024140
_journal_volume 67
_journal_year 2011
_chemical_formula_iupac 'C13 H13 Br2 N O3'
_chemical_formula_moiety 'C13 H13 Br2 N O3'
_chemical_formula_sum 'C13 H13 Br2 N O3'
_chemical_formula_weight 391.06
_chemical_name_systematic
;
(+-)-3-<i>exo</i>,6-<i>exo</i>-dibromo-6-<i>endo</i>-nitro-5-<i>exo</i>-
phenylbicyclo[2.2.1]heptan-2-<i>endo</i>-ol
;
_space_group_IT_number 14
_symmetry_cell_setting monoclinic
_symmetry_space_group_name_Hall '-P 2ybc'
_symmetry_space_group_name_H-M 'P 1 21/c 1'
_atom_sites_solution_hydrogens geom
_atom_sites_solution_primary direct
_atom_sites_solution_secondary difmap
_cell_angle_alpha 90
_cell_angle_beta 107.655(9)
_cell_angle_gamma 90
_cell_formula_units_Z 4
_cell_length_a 15.945(2)
_cell_length_b 6.7578(10)
_cell_length_c 13.194(2)
_cell_measurement_reflns_used 1017
_cell_measurement_temperature 173(2)
_cell_measurement_theta_max 28.3
_cell_measurement_theta_min 3.11
_cell_volume 1354.7(3)
_computing_cell_refinement 'SAINT-Plus (Bruker, 1999)'
_computing_data_collection 'SMART-NT (Bruker, 1998)'
_computing_data_reduction 'SAINT-Plus (Bruker, 1999)'
_computing_molecular_graphics 'ORTEP-3 for Windows (Farrugia, 1997) and DIAMOND (Brandenburg, 1999)'
_computing_publication_material 'WinGX (Farrugia, 1999) and PLATON (Spek, 2009)'
_computing_structure_refinement 'SHELXL97 (Sheldrick, 2008)'
_computing_structure_solution 'SHELXS97 (Sheldrick, 2008)'
_diffrn_ambient_temperature 173(2)
_diffrn_measured_fraction_theta_full 0.999
_diffrn_measured_fraction_theta_max 0.999
_diffrn_measurement_device_type 'Bruker SMART 1K CCD area-detector'
_diffrn_measurement_method \w
_diffrn_radiation_monochromator graphite
_diffrn_radiation_type MoK\a
_diffrn_radiation_wavelength 0.71073
_diffrn_reflns_av_R_equivalents 0.0421
_diffrn_reflns_limit_h_max 21
_diffrn_reflns_limit_h_min -21
_diffrn_reflns_limit_k_max 8
_diffrn_reflns_limit_k_min -8
_diffrn_reflns_limit_l_max 17
_diffrn_reflns_limit_l_min -17
_diffrn_reflns_number 18725
_diffrn_reflns_theta_full 28
_diffrn_reflns_theta_max 28
_diffrn_reflns_theta_min 2.68
_diffrn_standards_number 0
_exptl_absorpt_coefficient_mu 5.986
_exptl_absorpt_correction_T_max 0.4667
_exptl_absorpt_correction_T_min 0.1097
_exptl_absorpt_correction_type integration
_exptl_absorpt_process_details '(XPREP; Bruker, 1999)'
_exptl_crystal_colour colourless
_exptl_crystal_density_diffrn 1.917
_exptl_crystal_density_method 'not measured'
_exptl_crystal_description block
_exptl_crystal_F_000 768
_exptl_crystal_size_max 0.4
_exptl_crystal_size_mid 0.3
_exptl_crystal_size_min 0.14
_refine_diff_density_max 0.336
_refine_diff_density_min -0.635
_refine_ls_extinction_method none
_refine_ls_goodness_of_fit_ref 1.041
_refine_ls_hydrogen_treatment mixed
_refine_ls_matrix_type full
_refine_ls_number_parameters 175
_refine_ls_number_reflns 3256
_refine_ls_number_restraints 0
_refine_ls_restrained_S_all 1.041
_refine_ls_R_factor_all 0.029
_refine_ls_R_factor_gt 0.0222
_refine_ls_shift/su_max 0.001
_refine_ls_shift/su_mean 0
_refine_ls_structure_factor_coef Fsqd
_refine_ls_weighting_details 'calc w=1/[\s^2^(Fo^2^)+(0.0279P)^2^+0.2753P] where P=(Fo^2^+2Fc^2^)/3'
_refine_ls_weighting_scheme calc
_refine_ls_wR_factor_gt 0.0508
_refine_ls_wR_factor_ref 0.0523
_reflns_number_gt 2786
_reflns_number_total 3256
_reflns_threshold_expression I>2\s(I)
_cod_data_source_file gd3390.cif
_cod_data_source_block III
_cod_original_cell_volume 1354.7(4)
_cod_original_sg_symbol_H-M 'P 21/c'
_cod_database_code 2018181
_cod_database_fobs_code 2018181

loop_
_symmetry_equiv_pos_as_xyz
'x, y, z'
'-x, y+1/2, -z+1/2'
'-x, -y, -z'
'x, -y-1/2, z-1/2'

loop_
_atom_site_type_symbol
_atom_site_label
_atom_site_fract_x
_atom_site_fract_y
_atom_site_fract_z
_atom_site_U_iso_or_equiv
_atom_site_adp_type
_atom_site_calc_flag
_atom_site_refinement_flags
_atom_site_occupancy
_atom_site_symmetry_multiplicity
C C1 0.27775(12) 0.6233(3) 0.57508(14) 0.0177(4) Uani d . 1 1
H H1A 0.2464 0.752 0.5536 0.021 Uiso calc R 1 1
C C2 0.26315(12) 0.5247(3) 0.67562(14) 0.0162(3) Uani d . 1 1
H H2 0.3126 0.5677 0.7387 0.019 Uiso calc R 1 1
C C3 0.27825(12) 0.3023(3) 0.65528(14) 0.0170(4) Uani d . 1 1
C C4 0.31402(12) 0.3024(3) 0.55985(14) 0.0175(4) Uani d . 1 1
H H4 0.3133 0.1705 0.5252 0.021 Uiso calc R 1 1
C C5 0.40313(12) 0.4131(3) 0.58711(14) 0.0184(4) Uani d . 1 1
H H5 0.4287 0.3992 0.527 0.022 Uiso calc R 1 1
C C6 0.37772(12) 0.6322(3) 0.59711(15) 0.0185(4) Uani d . 1 1
H H6 0.4065 0.6807 0.6711 0.022 Uiso calc R 1 1
C C7 0.25286(12) 0.4594(3) 0.48955(14) 0.0190(4) Uani d . 1 1
H H7A 0.2694 0.4928 0.4251 0.023 Uiso calc R 1 1
H H7B 0.1899 0.4223 0.47 0.023 Uiso calc R 1 1
C C8 0.17800(12) 0.5797(3) 0.69702(15) 0.0183(4) Uani d . 1 1
C C9 0.10191(13) 0.6295(3) 0.61630(16) 0.0231(4) Uani d . 1 1
H H9 0.1018 0.6243 0.5443 0.028 Uiso calc R 1 1
C C10 0.02572(14) 0.6869(3) 0.63967(19) 0.0300(5) Uani d . 1 1
H H10 -0.0254 0.7225 0.5837 0.036 Uiso calc R 1 1
C C11 0.02444(15) 0.6920(3) 0.7441(2) 0.0315(5) Uani d . 1 1
H H11 -0.0273 0.7318 0.7601 0.038 Uiso calc R 1 1
C C12 0.09923(15) 0.6388(3) 0.82525(18) 0.0311(5) Uani d . 1 1
H H12 0.0982 0.6393 0.8969 0.037 Uiso calc R 1 1
C C13 0.17549(14) 0.5849(3) 0.80255(16) 0.0255(4) Uani d . 1 1
H H13 0.2266 0.5511 0.859 0.031 Uiso calc R 1 1
N N1 0.33908(11) 0.1948(2) 0.75250(13) 0.0215(3) Uani d . 1 1
O O1 0.46362(9) 0.3399(2) 0.68204(12) 0.0265(3) Uani d . 1 1
H H1 0.5070(18) 0.397(4) 0.697(2) 0.04 Uiso d . 1 1
O O2 0.36379(9) 0.0287(2) 0.73598(12) 0.0284(3) Uani d . 1 1
O O3 0.35737(11) 0.2750(2) 0.83909(11) 0.0316(3) Uani d . 1 1
Br Br1 0.171486(13) 0.13845(3) 0.624805(16) 0.02452(6) Uani d . 1 1
Br Br2 0.410813(13) 0.80248(3) 0.494432(17) 0.02799(7) Uani d . 1 1

loop_
_atom_site_aniso_label
_atom_site_aniso_U_11
_atom_site_aniso_U_22
_atom_site_aniso_U_33
_atom_site_aniso_U_12
_atom_site_aniso_U_13
_atom_site_aniso_U_23
C1 0.0166(9) 0.0155(9) 0.0211(9) 0.0021(7) 0.0060(7) 0.0008(7)
C2 0.0148(8) 0.0156(9) 0.0178(8) 0.0002(7) 0.0044(7) -0.0019(7)
C3 0.0152(9) 0.0161(9) 0.0183(9) -0.0003(7) 0.0028(7) -0.0001(7)
C4 0.0176(9) 0.0168(9) 0.0179(9) 0.0015(7) 0.0051(7) -0.0032(7)
C5 0.0162(9) 0.0201(10) 0.0192(9) 0.0037(7) 0.0058(7) 0.0019(7)
C6 0.0180(9) 0.0195(10) 0.0195(9) -0.0004(7) 0.0080(7) 0.0013(7)
C7 0.0180(9) 0.0212(10) 0.0162(9) 0.0017(7) 0.0029(7) -0.0005(7)
C8 0.0188(9) 0.0133(9) 0.0240(9) -0.0006(7) 0.0082(7) -0.0017(7)
C9 0.0210(10) 0.0241(10) 0.0255(10) 0.0024(8) 0.0092(8) 0.0032(8)
C10 0.0192(10) 0.0283(12) 0.0426(13) 0.0042(8) 0.0093(9) 0.0061(9)
C11 0.0256(11) 0.0255(11) 0.0518(14) 0.0016(9) 0.0243(10) -0.0019(10)
C12 0.0334(12) 0.0353(13) 0.0308(11) -0.0033(10) 0.0188(10) -0.0080(9)
C13 0.0240(10) 0.0276(11) 0.0252(10) -0.0011(8) 0.0078(8) -0.0056(8)
N1 0.0187(8) 0.0223(9) 0.0239(8) 0.0019(7) 0.0072(7) 0.0052(7)
O1 0.0144(7) 0.0310(8) 0.0290(8) -0.0004(6) -0.0011(6) 0.0094(6)
O2 0.0258(8) 0.0197(7) 0.0380(8) 0.0073(6) 0.0071(6) 0.0047(6)
O3 0.0399(9) 0.0345(9) 0.0175(7) 0.0037(7) 0.0041(6) 0.0018(6)
Br1 0.01824(10) 0.01887(11) 0.03580(12) -0.00312(7) 0.00719(8) -0.00286(8)
Br2 0.02564(11) 0.02399(12) 0.03997(13) 0.00349(8) 0.01839(9) 0.00903(9)

loop_
_atom_type_symbol
_atom_type_description
_atom_type_scat_dispersion_real
_atom_type_scat_dispersion_imag
_atom_type_scat_source
C C 0.0033 0.0016 'International Tables Vol C Tables 4.2.6.8 and 6.1.1.4'
H H 0 0 'International Tables Vol C Tables 4.2.6.8 and 6.1.1.4'
N N 0.0061 0.0033 'International Tables Vol C Tables 4.2.6.8 and 6.1.1.4'
O O 0.0106 0.006 'International Tables Vol C Tables 4.2.6.8 and 6.1.1.4'
Br Br -0.2901 2.4595 'International Tables Vol C Tables 4.2.6.8 and 6.1.1.4'

loop_
_exptl_crystal_face_index_h
_exptl_crystal_face_index_k
_exptl_crystal_face_index_l
_exptl_crystal_face_perp_dist
-1 0 0 0.07
1 0 0 0.07
1 1 -1 0.15
0 -1 0 0.17
-1 -1 1 0.14
-1 0 -2 0.15
-3 0 4 0.2
-3 4 4 0.22

loop_
_geom_angle_atom_site_label_1
_geom_angle_atom_site_label_2
_geom_angle_atom_site_label_3
_geom_angle
C6 C1 C7 100.87(14)
C6 C1 C2 105.65(14)
C7 C1 C2 104.04(14)
C6 C1 H1A 114.9
C7 C1 H1A 114.9
C2 C1 H1A 114.9
C8 C2 C3 117.58(15)
C8 C2 C1 115.21(15)
C3 C2 C1 101.22(13)
C8 C2 H2 107.4
C3 C2 H2 107.4
C1 C2 H2 107.4
C4 C3 N1 112.85(14)
C4 C3 C2 104.89(14)
N1 C3 C2 113.81(14)
C4 C3 Br1 110.30(12)
N1 C3 Br1 101.10(11)
C2 C3 Br1 114.13(12)
C3 C4 C7 99.72(14)
C3 C4 C5 110.68(15)
C7 C4 C5 100.08(15)
C3 C4 H4 114.8
C7 C4 H4 114.8
C5 C4 H4 114.8
O1 C5 C4 111.54(15)
O1 C5 C6 112.53(16)
C4 C5 C6 103.66(14)
O1 C5 H5 109.7
C4 C5 H5 109.7
C6 C5 H5 109.7
C1 C6 C5 103.30(14)
C1 C6 Br2 111.91(12)
C5 C6 Br2 111.61(12)
C1 C6 H6 110
C5 C6 H6 110
Br2 C6 H6 110
C1 C7 C4 94.51(13)
C1 C7 H7A 112.8
C4 C7 H7A 112.8
C1 C7 H7B 112.8
C4 C7 H7B 112.8
H7A C7 H7B 110.3
C9 C8 C13 118.17(18)
C9 C8 C2 122.65(17)
C13 C8 C2 119.16(17)
C8 C9 C10 120.89(19)
C8 C9 H9 119.6
C10 C9 H9 119.6
C11 C10 C9 120.2(2)
C11 C10 H10 119.9
C9 C10 H10 119.9
C10 C11 C12 119.53(19)
C10 C11 H11 120.2
C12 C11 H11 120.2
C13 C12 C11 120.4(2)
C13 C12 H12 119.8
C11 C12 H12 119.8
C12 C13 C8 120.7(2)
C12 C13 H13 119.6
C8 C13 H13 119.6
O3 N1 O2 124.99(17)
O3 N1 C3 118.98(16)
O2 N1 C3 116.00(15)
C5 O1 H1 112(2)

loop_
_geom_bond_atom_site_label_1
_geom_bond_atom_site_label_2
_geom_bond_distance
C1 C6 1.532(2)
C1 C7 1.545(3)
C1 C2 1.564(2)
C1 H1A 1
C2 C8 1.515(2)
C2 C3 1.558(2)
C2 H2 1
C3 C4 1.532(2)
C3 N1 1.536(2)
C3 Br1 1.9676(18)
C4 C7 1.546(3)
C4 C5 1.549(3)
C4 H4 1
C5 O1 1.418(2)
C5 C6 1.551(3)
C5 H5 1
C6 Br2 1.9675(18)
C6 H6 1
C7 H7A 0.99
C7 H7B 0.99
C8 C9 1.391(3)
C8 C13 1.405(3)
C9 C10 1.396(3)
C9 H9 0.95
C10 C11 1.385(3)
C10 H10 0.95
C11 C12 1.387(3)
C11 H11 0.95
C12 C13 1.386(3)
C12 H12 0.95
C13 H13 0.95
N1 O3 1.217(2)
N1 O2 1.231(2)
O1 H1 0.76(3)

loop_
_geom_hbond_atom_site_label_D
_geom_hbond_atom_site_label_H
_geom_hbond_atom_site_label_A
_geom_hbond_site_symmetry_A
_geom_hbond_distance_DH
_geom_hbond_distance_HA
_geom_hbond_distance_DA
_geom_hbond_angle_DHA
O1 H1 O2 2_656 0.76(3) 2.17(3) 2.927(2) 171(3)

loop_
_geom_torsion_atom_site_label_1
_geom_torsion_atom_site_label_2
_geom_torsion_atom_site_label_3
_geom_torsion_atom_site_label_4
_geom_torsion
C6 C1 C2 C8 153.54(15)
C7 C1 C2 C8 -100.68(17)
C6 C1 C2 C3 -78.50(16)
C7 C1 C2 C3 27.28(17)
C8 C2 C3 C4 135.65(16)
C1 C2 C3 C4 9.25(17)
C8 C2 C3 N1 -100.53(18)
C1 C2 C3 N1 133.06(15)
C8 C2 C3 Br1 14.8(2)
C1 C2 C3 Br1 -111.58(13)
N1 C3 C4 C7 -166.71(15)
C2 C3 C4 C7 -42.28(17)
Br1 C3 C4 C7 81.04(15)
N1 C3 C4 C5 -61.97(19)
C2 C3 C4 C5 62.46(18)
Br1 C3 C4 C5 -174.21(12)
C3 C4 C5 O1 52.3(2)
C7 C4 C5 O1 156.77(15)
C3 C4 C5 C6 -69.04(18)
C7 C4 C5 C6 35.46(16)
C7 C1 C6 C5 -35.91(17)
C2 C1 C6 C5 72.17(17)
C7 C1 C6 Br2 84.28(15)
C2 C1 C6 Br2 -167.64(12)
O1 C5 C6 C1 -120.45(16)
C4 C5 C6 C1 0.19(17)
O1 C5 C6 Br2 119.16(14)
C4 C5 C6 Br2 -120.20(13)
C6 C1 C7 C4 57.05(16)
C2 C1 C7 C4 -52.28(16)
C3 C4 C7 C1 56.91(15)
C5 C4 C7 C1 -56.32(15)
C3 C2 C8 C9 -89.7(2)
C1 C2 C8 C9 29.6(3)
C3 C2 C8 C13 91.6(2)
C1 C2 C8 C13 -149.18(18)
C13 C8 C9 C10 1.3(3)
C2 C8 C9 C10 -177.45(19)
C8 C9 C10 C11 -1.0(3)
C9 C10 C11 C12 -0.3(3)
C10 C11 C12 C13 1.4(3)
C11 C12 C13 C8 -1.2(3)
C9 C8 C13 C12 -0.2(3)
C2 C8 C13 C12 178.59(19)
C4 C3 N1 O3 132.10(18)
C2 C3 N1 O3 12.7(2)
Br1 C3 N1 O3 -110.11(16)
C4 C3 N1 O2 -49.8(2)
C2 C3 N1 O2 -169.18(15)
Br1 C3 N1 O2 68.00(16)
